data_7156706
loop_
_publ_author_name
'Guo, Tao'
'Fu, Xiang-Heng'
'Zhang, Miao'
'Li, Yu-Liu'
'Ma, Yong-Cheng'

_publ_section_title
;
 Catalyst-free direct cross-dehydrogenative coupling of
 imidazoheterocycles with glyoxal hydrates: an efficient approach to
 1,2-diketones.
;
_journal_issue 12
_journal_name_full 'Organic &amp; biomolecular chemistry'
_journal_page_first 3150
_journal_page_last 3158
_journal_paper_doi 10.1039/c9ob00095j
_journal_volume 17
_journal_year 2019
_chemical_formula_sum 'C27 H19 N3 O'
_chemical_formula_weight 401.45
_space_group_crystal_system triclinic
_space_group_IT_number 2
_space_group_name_Hall '-P 1'
_space_group_name_H-M_alt 'P -1'
_symmetry_space_group_name_Hall '-P 1'
_symmetry_space_group_name_H-M 'P -1'
_atom_sites_solution_hydrogens geom
_audit_update_record
;
2019-01-14 deposited with the CCDC.    2019-02-26 downloaded from the CCDC.
;
_cell_angle_alpha 112.5430(10)
_cell_angle_beta 94.2880(10)
_cell_angle_gamma 106.4650(10)
_cell_formula_units_Z 2
_cell_length_a 9.8542(2)
_cell_length_b 10.4047(2)
_cell_length_c 11.6372(2)
_cell_measurement_reflns_used 9996
_cell_measurement_temperature 200.(2)
_cell_measurement_theta_max 68.5313
_cell_measurement_theta_min 4.7832
_cell_volume 1033.89(4)
_computing_cell_refinement 'SAINT V8.38A (Bruker AXS Inc., 2017)'
_computing_data_collection 'Bruker Instrument Service vV6.2.6'
_computing_data_reduction 'SAINT V8.38A (Bruker AXS Inc., 2017)'
_computing_molecular_graphics 'shelXle (C.B. Huebschle, rev 833)'
_computing_structure_refinement 'SHELXL-2016/6 (Sheldrick, 2016)'
_computing_structure_solution 'SHELXT 2014/5 (Sheldrick, 2014)'
_diffrn_ambient_temperature 200.(2)
_diffrn_detector_area_resol_mean 7.3910
_diffrn_measured_fraction_theta_full 0.986
_diffrn_measured_fraction_theta_max 0.986
_diffrn_measurement_device_type 'D8 Venture PhotonII'
_diffrn_radiation_wavelength 1.54178
_diffrn_reflns_av_R_equivalents 0.0403
_diffrn_reflns_av_unetI/netI 0.0220
_diffrn_reflns_limit_h_max 11
_diffrn_reflns_limit_h_min -11
_diffrn_reflns_limit_k_max 12
_diffrn_reflns_limit_k_min -11
_diffrn_reflns_limit_l_max 14
_diffrn_reflns_limit_l_min -14
_diffrn_reflns_number 27772
_diffrn_reflns_theta_full 69.00
_diffrn_reflns_theta_max 69.00
_diffrn_reflns_theta_min 4.78
_exptl_absorpt_coefficient_mu 0.631
_exptl_absorpt_correction_T_max 0.7531
_exptl_absorpt_correction_T_min 0.6697
_exptl_absorpt_correction_type multi-scan
_exptl_absorpt_process_details
;
SADABS-2016/2 - Bruker AXS area detector scaling and absorption correction
;
_exptl_crystal_colour yellow
_exptl_crystal_density_diffrn 1.290
_exptl_crystal_density_method 'not measured'
_exptl_crystal_description block
_exptl_crystal_F_000 420
_exptl_crystal_size_max 0.150
_exptl_crystal_size_mid 0.150
_exptl_crystal_size_min 0.130
_refine_diff_density_max 0.169
_refine_diff_density_min -0.232
_refine_ls_extinction_method none
_refine_ls_goodness_of_fit_ref 1.052
_refine_ls_hydrogen_treatment constr
_refine_ls_matrix_type full
_refine_ls_number_parameters 280
_refine_ls_number_reflns 3786
_refine_ls_number_restraints 0
_refine_ls_restrained_S_all 1.052
_refine_ls_R_factor_all 0.0438
_refine_ls_R_factor_gt 0.0378
_refine_ls_shift/su_max 0.000
_refine_ls_shift/su_mean 0.000
_refine_ls_structure_factor_coef Fsqd
_refine_ls_weighting_details 'w=1/[\s^2^(Fo^2^)+(0.0583P)^2^+0.2113P] where P=(Fo^2^+2Fc^2^)/3'
_refine_ls_weighting_scheme calc
_refine_ls_wR_factor_gt 0.0992
_refine_ls_wR_factor_ref 0.1053
_reflns_number_gt 3317
_reflns_number_total 3786
_reflns_threshold_expression 'I > 2\s(I)'
_cod_data_source_file c9ob00095j2.cif
_cod_data_source_block 20180620GT
_cod_depositor_comments
;
The following automatic conversions were performed:

'_exptl_absorpt_correction_type' value 'Multi-Scan' changed to
'multi-scan' according to
/home/data/users/saulius/crontab/automatic-downloads/rss-feeds/RSC/lib/dictionaries/cif_core.dic
dictionary named 'cif_core.dic' version 2.4.2 from 2011-04-26.

Automatic conversion script
Id: cif_fix_values 4973 2017-02-22 13:04:09Z antanas 

 Adding full bibliography for 7156706.cif.
;
_cod_database_code 7156706

loop_
_space_group_symop_operation_xyz
'x, y, z'
'-x, -y, -z'

loop_
_atom_site_type_symbol
_atom_site_label
_atom_site_fract_x
_atom_site_fract_y
_atom_site_fract_z
_atom_site_U_iso_or_equiv
_atom_site_adp_type
_atom_site_calc_flag
_atom_site_refinement_flags_adp
_atom_site_refinement_flags_posn
_atom_site_occupancy
O O1 0.92525(10) 0.28149(10) 0.40550(9) 0.0373(2) Uani d . . 1
N N1 0.70740(11) 0.48364(11) 0.47787(9) 0.0281(2) Uani d . . 1
N N2 0.88539(11) 0.40787(11) 0.81640(9) 0.0295(2) Uani d . . 1
N N3 0.83252(10) 0.55790(10) 0.73665(9) 0.0255(2) Uani d . . 1
C C1 0.4633(2) -0.09183(19) 0.11033(17) 0.0661(5) Uani d . . 1
H H1 0.389202 -0.175703 0.047087 0.079 Uiso calc U R 1
C C2 0.6066(2) -0.0714(2) 0.10217(18) 0.0705(6) Uani d . . 1
H H15 0.630356 -0.140649 0.032887 0.085 Uiso calc U R 1
C C3 0.71525(18) 0.04928(18) 0.19435(14) 0.0503(4) Uani d . . 1
H H18 0.8136 0.062778 0.188754 0.06 Uiso calc U R 1
C C4 0.68018(14) 0.15137(14) 0.29576(12) 0.0324(3) Uani d . . 1
C C5 0.79910(13) 0.27319(13) 0.39923(11) 0.0284(3) Uani d . . 1
C C6 0.76264(12) 0.39632(12) 0.50228(11) 0.0254(3) Uani d . . 1
C C7 0.80425(12) 0.42044(12) 0.63338(11) 0.0255(3) Uani d . . 1
C C8 0.83718(12) 0.33185(13) 0.68844(11) 0.0263(3) Uani d . . 1
C C9 0.82522(13) 0.17486(13) 0.62882(11) 0.0289(3) Uani d . . 1
C C10 0.70541(15) 0.06736(14) 0.53687(13) 0.0362(3) Uani d . . 1
H H10 0.628943 0.094799 0.509969 0.043 Uiso calc U R 1
C C11 0.69695(18) -0.07983(15) 0.48417(14) 0.0456(4) Uani d . . 1
H H9 0.616072 -0.152286 0.419715 0.055 Uiso calc U R 1
C C12 0.80585(19) -0.12107(15) 0.52526(15) 0.0477(4) Uani d . . 1
H H2 0.799608 -0.221902 0.489381 0.057 Uiso calc U R 1
C C13 0.62385(16) 0.4868(2) 0.12090(15) 0.0503(4) Uani d . . 1
H H3 0.603216 0.48798 0.040305 0.06 Uiso calc U R 1
C C14 0.52295(16) 0.4944(2) 0.19791(15) 0.0517(4) Uani d . . 1
H H4 0.433323 0.50146 0.170051 0.062 Uiso calc U R 1
C C15 0.55172(14) 0.49183(16) 0.31474(13) 0.0377(3) Uani d . . 1
H H19 0.482968 0.499315 0.367837 0.045 Uiso calc U R 1
C C16 0.68158(13) 0.47823(13) 0.35472(11) 0.0277(3) Uani d . . 1
C C17 0.78392(13) 0.47414(14) 0.27830(12) 0.0329(3) Uani d . . 1
H H6 0.874458 0.46893 0.306302 0.039 Uiso calc U R 1
C C18 0.75403(15) 0.47763(16) 0.16167(14) 0.0396(3) Uani d . . 1
H H5 0.823771 0.473658 0.109456 0.048 Uiso calc U R 1
C C19 0.93430(15) 0.13176(14) 0.67016(12) 0.0346(3) Uani d . . 1
H H7 1.01594 0.20387 0.73392 0.042 Uiso calc U R 1
C C20 0.92412(18) -0.01556(16) 0.61872(14) 0.0437(3) Uani d . . 1
H H8 0.998431 -0.044242 0.647622 0.052 Uiso calc U R 1
C C21 0.88335(13) 0.54421(13) 0.84450(11) 0.0277(3) Uani d . . 1
C C22 0.92533(14) 0.66715(14) 0.96340(12) 0.0345(3) Uani d . . 1
H H14 0.963028 0.660253 1.037553 0.041 Uiso calc U R 1
C C23 0.91104(15) 0.79606(15) 0.97042(13) 0.0386(3) Uani d . . 1
H H11 0.936984 0.879414 1.050322 0.046 Uiso calc U R 1
C C24 0.85779(15) 0.80649(14) 0.85937(13) 0.0368(3) Uani d . . 1
H H13 0.847813 0.896978 0.865613 0.044 Uiso calc U R 1
C C25 0.82068(13) 0.68957(13) 0.74406(12) 0.0303(3) Uani d . . 1
H H12 0.787082 0.698238 0.669602 0.036 Uiso calc U R 1
C C26 0.42731(17) 0.00882(17) 0.20974(15) 0.0484(4) Uani d . . 1
H H16 0.328783 -0.005724 0.215113 0.058 Uiso calc U R 1
C C27 0.53545(14) 0.13103(14) 0.30152(13) 0.0356(3) Uani d . . 1
H H17 0.510751 0.20159 0.368987 0.043 Uiso calc U R 1

loop_
_atom_site_aniso_label
_atom_site_aniso_U_11
_atom_site_aniso_U_22
_atom_site_aniso_U_33
_atom_site_aniso_U_12
_atom_site_aniso_U_13
_atom_site_aniso_U_23
O1 0.0345(5) 0.0420(5) 0.0414(5) 0.0192(4) 0.0111(4) 0.0189(4)
N1 0.0309(5) 0.0283(5) 0.0264(5) 0.0114(4) 0.0026(4) 0.0125(4)
N2 0.0343(5) 0.0292(5) 0.0274(5) 0.0123(4) 0.0036(4) 0.0138(4)
N3 0.0285(5) 0.0243(5) 0.0254(5) 0.0107(4) 0.0041(4) 0.0111(4)
C1 0.0687(12) 0.0444(9) 0.0510(10) 0.0081(8) -0.0135(9) -0.0022(8)
C2 0.0787(13) 0.0565(11) 0.0465(10) 0.0260(9) 0.0020(9) -0.0088(8)
C3 0.0576(9) 0.0482(9) 0.0374(8) 0.0243(7) 0.0086(7) 0.0058(7)
C4 0.0419(7) 0.0293(6) 0.0275(6) 0.0143(5) 0.0052(5) 0.0123(5)
C5 0.0341(6) 0.0294(6) 0.0289(6) 0.0148(5) 0.0084(5) 0.0167(5)
C6 0.0241(5) 0.0249(6) 0.0270(6) 0.0071(4) 0.0029(4) 0.0121(5)
C7 0.0264(6) 0.0234(6) 0.0261(6) 0.0091(4) 0.0036(4) 0.0097(5)
C8 0.0273(6) 0.0263(6) 0.0265(6) 0.0093(5) 0.0043(4) 0.0125(5)
C9 0.0378(6) 0.0264(6) 0.0267(6) 0.0119(5) 0.0083(5) 0.0145(5)
C10 0.0428(7) 0.0303(7) 0.0352(7) 0.0081(5) 0.0044(6) 0.0170(6)
C11 0.0610(9) 0.0275(7) 0.0383(8) 0.0036(6) 0.0078(7) 0.0123(6)
C12 0.0766(11) 0.0267(7) 0.0454(8) 0.0205(7) 0.0235(8) 0.0169(6)
C13 0.0416(8) 0.0830(12) 0.0399(8) 0.0214(8) 0.0064(6) 0.0400(8)
C14 0.0355(7) 0.0904(12) 0.0464(9) 0.0275(8) 0.0068(6) 0.0425(9)
C15 0.0342(7) 0.0500(8) 0.0364(7) 0.0183(6) 0.0070(5) 0.0231(6)
C16 0.0313(6) 0.0235(6) 0.0269(6) 0.0074(5) 0.0004(5) 0.0115(5)
C17 0.0287(6) 0.0364(7) 0.0379(7) 0.0108(5) 0.0040(5) 0.0209(6)
C18 0.0349(7) 0.0529(8) 0.0391(7) 0.0133(6) 0.0101(6) 0.0283(7)
C19 0.0445(7) 0.0325(7) 0.0319(7) 0.0177(6) 0.0076(5) 0.0155(5)
C20 0.0626(9) 0.0390(8) 0.0460(8) 0.0299(7) 0.0195(7) 0.0242(7)
C21 0.0294(6) 0.0295(6) 0.0268(6) 0.0113(5) 0.0043(5) 0.0139(5)
C22 0.0412(7) 0.0341(7) 0.0261(6) 0.0125(5) 0.0030(5) 0.0115(5)
C23 0.0460(8) 0.0306(7) 0.0308(7) 0.0123(6) 0.0033(6) 0.0057(5)
C24 0.0444(7) 0.0266(6) 0.0387(7) 0.0147(5) 0.0054(6) 0.0119(6)
C25 0.0357(6) 0.0258(6) 0.0332(7) 0.0131(5) 0.0055(5) 0.0148(5)
C26 0.0453(8) 0.0413(8) 0.0485(9) 0.0056(6) -0.0033(7) 0.0175(7)
C27 0.0403(7) 0.0321(7) 0.0331(7) 0.0109(5) 0.0047(5) 0.0139(5)

loop_
_atom_type_symbol
_atom_type_description
_atom_type_scat_dispersion_real
_atom_type_scat_dispersion_imag
_atom_type_scat_source
C C 0.0181 0.0091 'International Tables Vol C Tables 4.2.6.8 and 6.1.1.4'
H H 0.0000 0.0000 'International Tables Vol C Tables 4.2.6.8 and 6.1.1.4'
N N 0.0311 0.0180 'International Tables Vol C Tables 4.2.6.8 and 6.1.1.4'
O O 0.0492 0.0322 'International Tables Vol C Tables 4.2.6.8 and 6.1.1.4'

loop_
_geom_angle_atom_site_label_1
_geom_angle_atom_site_label_2
_geom_angle_atom_site_label_3
_geom_angle
C6 N1 C16 122.61(10)
C21 N2 C8 105.83(10)
C25 N3 C21 121.18(10)
C25 N3 C7 132.18(10)
C21 N3 C7 106.63(9)
C26 C1 C2 120.43(15)
C26 C1 H1 119.8
C2 C1 H1 119.8
C3 C2 C1 120.26(16)
C3 C2 H15 119.9
C1 C2 H15 119.9
C2 C3 C4 119.82(16)
C2 C3 H18 120.1
C4 C3 H18 120.1
C27 C4 C3 119.34(13)
C27 C4 C5 121.77(12)
C3 C4 C5 118.76(12)
O1 C5 C4 123.05(11)
O1 C5 C6 117.99(11)
C4 C5 C6 118.95(10)
N1 C6 C7 119.75(11)
N1 C6 C5 122.86(10)
C7 C6 C5 117.20(10)
C8 C7 N3 104.32(10)
C8 C7 C6 132.89(11)
N3 C7 C6 122.58(10)
N2 C8 C7 111.72(10)
N2 C8 C9 118.44(10)
C7 C8 C9 129.83(11)
C10 C9 C19 118.98(12)
C10 C9 C8 121.99(11)
C19 C9 C8 118.96(11)
C11 C10 C9 120.38(13)
C11 C10 H10 119.8
C9 C10 H10 119.8
C12 C11 C10 120.12(14)
C12 C11 H9 119.9
C10 C11 H9 119.9
C11 C12 C20 120.03(13)
C11 C12 H2 120.0
C20 C12 H2 120.0
C18 C13 C14 119.72(13)
C18 C13 H3 120.1
C14 C13 H3 120.1
C15 C14 C13 120.49(13)
C15 C14 H4 119.8
C13 C14 H4 119.8
C14 C15 C16 119.94(13)
C14 C15 H19 120.0
C16 C15 H19 120.0
C15 C16 C17 119.28(11)
C15 C16 N1 117.09(11)
C17 C16 N1 123.35(11)
C18 C17 C16 120.14(12)
C18 C17 H6 119.9
C16 C17 H6 119.9
C13 C18 C17 120.37(13)
C13 C18 H5 119.8
C17 C18 H5 119.8
C20 C19 C9 120.36(13)
C20 C19 H7 119.8
C9 C19 H7 119.8
C12 C20 C19 120.11(14)
C12 C20 H8 119.9
C19 C20 H8 119.9
N2 C21 N3 111.48(10)
N2 C21 C22 128.89(11)
N3 C21 C22 119.62(11)
C23 C22 C21 118.90(12)
C23 C22 H14 120.5
C21 C22 H14 120.5
C22 C23 C24 120.26(12)
C22 C23 H11 119.9
C24 C23 H11 119.9
C25 C24 C23 121.12(12)
C25 C24 H13 119.4
C23 C24 H13 119.4
C24 C25 N3 118.88(11)
C24 C25 H12 120.6
N3 C25 H12 120.6
C1 C26 C27 119.65(16)
C1 C26 H16 120.2
C27 C26 H16 120.2
C26 C27 C4 120.49(14)
C26 C27 H17 119.8
C4 C27 H17 119.8

loop_
_geom_bond_atom_site_label_1
_geom_bond_atom_site_label_2
_geom_bond_distance
O1 C5 1.2161(15)
N1 C6 1.2874(15)
N1 C16 1.4133(15)
N2 C21 1.3346(15)
N2 C8 1.3590(15)
N3 C25 1.3782(15)
N3 C21 1.3893(15)
N3 C7 1.4048(15)
C1 C26 1.380(2)
C1 C2 1.383(3)
C1 H1 0.95
C2 C3 1.381(2)
C2 H15 0.95
C3 C4 1.3958(19)
C3 H18 0.95
C4 C27 1.3920(19)
C4 C5 1.4854(18)
C5 C6 1.5349(16)
C6 C7 1.4537(16)
C7 C8 1.3988(16)
C8 C9 1.4741(16)
C9 C10 1.3909(18)
C9 C19 1.3961(18)
C10 C11 1.3887(19)
C10 H10 0.95
C11 C12 1.381(2)
C11 H9 0.95
C12 C20 1.384(2)
C12 H2 0.95
C13 C18 1.376(2)
C13 C14 1.386(2)
C13 H3 0.95
C14 C15 1.3800(19)
C14 H4 0.95
C15 C16 1.3922(17)
C15 H19 0.95
C16 C17 1.3926(18)
C17 C18 1.3836(18)
C17 H6 0.95
C18 H5 0.95
C19 C20 1.3850(19)
C19 H7 0.95
C20 H8 0.95
C21 C22 1.4068(17)
C22 C23 1.3602(19)
C22 H14 0.95
C23 C24 1.4127(19)
C23 H11 0.95
C24 C25 1.3553(18)
C24 H13 0.95
C25 H12 0.95
C26 C27 1.383(2)
C26 H16 0.95
C27 H17 0.95

loop_
_geom_torsion_atom_site_label_1
_geom_torsion_atom_site_label_2
_geom_torsion_atom_site_label_3
_geom_torsion_atom_site_label_4
_geom_torsion
C26 C1 C2 C3 0.7(3)
C1 C2 C3 C4 -0.3(3)
C2 C3 C4 C27 -0.9(2)
C2 C3 C4 C5 174.94(16)
C27 C4 C5 O1 169.38(12)
C3 C4 C5 O1 -6.36(19)
C27 C4 C5 C6 -11.70(17)
C3 C4 C5 C6 172.56(12)
C16 N1 C6 C7 171.79(10)
C16 N1 C6 C5 -3.00(17)
O1 C5 C6 N1 116.25(13)
C4 C5 C6 N1 -62.72(15)
O1 C5 C6 C7 -58.67(15)
C4 C5 C6 C7 122.36(11)
C25 N3 C7 C8 -179.78(12)
C21 N3 C7 C8 1.55(12)
C25 N3 C7 C6 4.83(19)
C21 N3 C7 C6 -173.83(10)
N1 C6 C7 C8 164.56(12)
C5 C6 C7 C8 -20.35(18)
N1 C6 C7 N3 -21.55(17)
C5 C6 C7 N3 153.54(11)
C21 N2 C8 C7 0.24(13)
C21 N2 C8 C9 -179.07(10)
N3 C7 C8 N2 -1.14(13)
C6 C7 C8 N2 173.54(12)
N3 C7 C8 C9 178.07(11)
C6 C7 C8 C9 -7.2(2)
N2 C8 C9 C10 136.01(12)
C7 C8 C9 C10 -43.16(19)
N2 C8 C9 C19 -40.94(17)
C7 C8 C9 C19 139.90(13)
C19 C9 C10 C11 -2.1(2)
C8 C9 C10 C11 -179.03(12)
C9 C10 C11 C12 1.7(2)
C10 C11 C12 C20 -0.3(2)
C18 C13 C14 C15 -0.4(3)
C13 C14 C15 C16 -1.4(3)
C14 C15 C16 C17 2.9(2)
C14 C15 C16 N1 176.96(13)
C6 N1 C16 C15 138.08(13)
C6 N1 C16 C17 -48.12(17)
C15 C16 C17 C18 -2.55(19)
N1 C16 C17 C18 -176.23(12)
C14 C13 C18 C17 0.8(3)
C16 C17 C18 C13 0.7(2)
C10 C9 C19 C20 1.03(19)
C8 C9 C19 C20 178.07(12)
C11 C12 C20 C19 -0.7(2)
C9 C19 C20 C12 0.4(2)
C8 N2 C21 N3 0.80(13)
C8 N2 C21 C22 -178.72(13)
C25 N3 C21 N2 179.63(10)
C7 N3 C21 N2 -1.53(13)
C25 N3 C21 C22 -0.80(17)
C7 N3 C21 C22 178.04(11)
N2 C21 C22 C23 -178.61(13)
N3 C21 C22 C23 1.91(19)
C21 C22 C23 C24 -1.3(2)
C22 C23 C24 C25 -0.3(2)
C23 C24 C25 N3 1.5(2)
C21 N3 C25 C24 -0.89(18)
C7 N3 C25 C24 -179.39(12)
C2 C1 C26 C27 0.1(3)
C1 C26 C27 C4 -1.4(2)
C3 C4 C27 C26 1.8(2)
C5 C4 C27 C26 -173.94(12)
